data_4518398
loop_
_publ_author_name
'Du, Ze-Yu'
'Yu, Yan-Zhao'
'Hong, Ya-Lin'
'Li, Ning-Fang'
'Han, Ye-Min'
'Cao, Jia-Peng'
'Sun, Qi'
'Mei, Hua'
'Xu, Yan'

_publ_section_title
;
 Polyoxometalate-Based Metal-Organic Frameworks with Unique
 High-Nuclearity Water Clusters.
;
_journal_issue 51
_journal_name_full 'ACS applied materials &amp; interfaces'
_journal_page_first 57174
_journal_page_last 57181
_journal_paper_doi 10.1021/acsami.0c18970
_journal_volume 12
_journal_year 2020
_chemical_formula_sum 'C72 H151 Cu12 Mo10 O149 P V2'
_chemical_formula_weight 5255.65
_space_group_crystal_system cubic
_space_group_IT_number 225
_space_group_name_Hall '-F 4 2 3'
_space_group_name_H-M_alt 'F m -3 m'
_atom_sites_solution_hydrogens mixed
_audit_creation_method SHELXL-2018/3
_cell_angle_alpha 90
_cell_angle_beta 90
_cell_angle_gamma 90
_cell_formula_units_Z 4
_cell_length_a 26.3605(13)
_cell_length_b 26.3605(13)
_cell_length_c 26.3605(13)
_cell_measurement_reflns_used 3591
_cell_measurement_temperature 296(2)
_cell_measurement_theta_max 21.94
_cell_measurement_theta_min 2.562
_cell_volume 18317.3(16)
_computing_cell_refinement 'SAINT (Bruker, 2005)'
_computing_data_collection 'APEX2 (Bruker, 2005)'
_computing_data_reduction SAINT
_computing_molecular_graphics SHELXTL
_computing_publication_material SHELXTL
_computing_structure_refinement 'SHELXL-2018/3 (Sheldrick, 2018)'
_computing_structure_solution 'SHELXL-2018/3 (Sheldrick, 2018)'
_diffrn_ambient_temperature 296(2)
_diffrn_measured_fraction_theta_full 1.000
_diffrn_measured_fraction_theta_max 1.000
_diffrn_measurement_device_type 'Bruker Apex2 CCD'
_diffrn_measurement_method '\w scans'
_diffrn_radiation_type MoK\a
_diffrn_radiation_wavelength 0.71073
_diffrn_reflns_av_R_equivalents 0.0945
_diffrn_reflns_av_unetI/netI 0.0270
_diffrn_reflns_Laue_measured_fraction_full 1.000
_diffrn_reflns_Laue_measured_fraction_max 1.000
_diffrn_reflns_limit_h_max 31
_diffrn_reflns_limit_h_min -30
_diffrn_reflns_limit_k_max 31
_diffrn_reflns_limit_k_min -31
_diffrn_reflns_limit_l_max 29
_diffrn_reflns_limit_l_min -31
_diffrn_reflns_number 33095
_diffrn_reflns_point_group_measured_fraction_full 1.000
_diffrn_reflns_point_group_measured_fraction_max 1.000
_diffrn_reflns_theta_full 25.017
_diffrn_reflns_theta_max 25.017
_diffrn_reflns_theta_min 1.338
_exptl_absorpt_coefficient_mu 2.243
_exptl_absorpt_correction_T_max 0.759
_exptl_absorpt_correction_T_min 0.730
_exptl_absorpt_correction_type multi-scan
_exptl_absorpt_process_details '(SADABS; Sheldrick, 2003)'
_exptl_crystal_colour green
_exptl_crystal_density_diffrn 1.906
_exptl_crystal_description block-shaped
_exptl_crystal_F_000 10416
_exptl_crystal_size_max 0.150
_exptl_crystal_size_mid 0.130
_exptl_crystal_size_min 0.130
_refine_diff_density_max 1.377
_refine_diff_density_min -1.944
_refine_diff_density_rms 0.188
_refine_ls_extinction_method none
_refine_ls_goodness_of_fit_ref 1.145
_refine_ls_hydrogen_treatment constr
_refine_ls_matrix_type full
_refine_ls_number_parameters 61
_refine_ls_number_reflns 877
_refine_ls_number_restraints 8
_refine_ls_restrained_S_all 1.200
_refine_ls_R_factor_all 0.0774
_refine_ls_R_factor_gt 0.0609
_refine_ls_shift/su_max 0.000
_refine_ls_shift/su_mean 0.000
_refine_ls_structure_factor_coef Fsqd
_refine_ls_weighting_details 'w=1/[\s^2^(Fo^2^)+(0.1338P)^2^+275.5191P] where P=(Fo^2^+2Fc^2^)/3'
_refine_ls_weighting_scheme calc
_refine_ls_wR_factor_gt 0.1868
_refine_ls_wR_factor_ref 0.2060
_reflns_Friedel_coverage 0.000
_reflns_number_gt 710
_reflns_number_total 877
_reflns_threshold_expression 'I > 2\s(I)'
_cod_data_source_file am0c18970_si_003.cif
_cod_data_source_block a01_sq
_cod_original_cell_volume 18317(3)
_cod_database_code 4518398
_shelx_shelxl_version_number 2018/3
_shelx_space_group_comment
;
The symmetry employed for this shelxl refinement is uniquely defined
by the following loop, which should always be used as a source of
symmetry information in preference to the above space-group names.
They are only intended as comments.
;
_shelx_estimated_absorpt_t_min 0.730
_shelx_estimated_absorpt_t_max 0.759

loop_
_space_group_symop_operation_xyz
'x, y, z'
'-x, -y, z'
'-x, y, -z'
'x, -y, -z'
'z, x, y'
'z, -x, -y'
'-z, -x, y'
'-z, x, -y'
'y, z, x'
'-y, z, -x'
'y, -z, -x'
'-y, -z, x'
'y, x, -z'
'-y, -x, -z'
'y, -x, z'
'-y, x, z'
'x, z, -y'
'-x, z, y'
'-x, -z, -y'
'x, -z, y'
'z, y, -x'
'z, -y, x'
'-z, y, x'
'-z, -y, -x'
'x, y+1/2, z+1/2'
'-x, -y+1/2, z+1/2'
'-x, y+1/2, -z+1/2'
'x, -y+1/2, -z+1/2'
'z, x+1/2, y+1/2'
'z, -x+1/2, -y+1/2'
'-z, -x+1/2, y+1/2'
'-z, x+1/2, -y+1/2'
'y, z+1/2, x+1/2'
'-y, z+1/2, -x+1/2'
'y, -z+1/2, -x+1/2'
'-y, -z+1/2, x+1/2'
'y, x+1/2, -z+1/2'
'-y, -x+1/2, -z+1/2'
'y, -x+1/2, z+1/2'
'-y, x+1/2, z+1/2'
'x, z+1/2, -y+1/2'
'-x, z+1/2, y+1/2'
'-x, -z+1/2, -y+1/2'
'x, -z+1/2, y+1/2'
'z, y+1/2, -x+1/2'
'z, -y+1/2, x+1/2'
'-z, y+1/2, x+1/2'
'-z, -y+1/2, -x+1/2'
'x+1/2, y, z+1/2'
'-x+1/2, -y, z+1/2'
'-x+1/2, y, -z+1/2'
'x+1/2, -y, -z+1/2'
'z+1/2, x, y+1/2'
'z+1/2, -x, -y+1/2'
'-z+1/2, -x, y+1/2'
'-z+1/2, x, -y+1/2'
'y+1/2, z, x+1/2'
'-y+1/2, z, -x+1/2'
'y+1/2, -z, -x+1/2'
'-y+1/2, -z, x+1/2'
'y+1/2, x, -z+1/2'
'-y+1/2, -x, -z+1/2'
'y+1/2, -x, z+1/2'
'-y+1/2, x, z+1/2'
'x+1/2, z, -y+1/2'
'-x+1/2, z, y+1/2'
'-x+1/2, -z, -y+1/2'
'x+1/2, -z, y+1/2'
'z+1/2, y, -x+1/2'
'z+1/2, -y, x+1/2'
'-z+1/2, y, x+1/2'
'-z+1/2, -y, -x+1/2'
'x+1/2, y+1/2, z'
'-x+1/2, -y+1/2, z'
'-x+1/2, y+1/2, -z'
'x+1/2, -y+1/2, -z'
'z+1/2, x+1/2, y'
'z+1/2, -x+1/2, -y'
'-z+1/2, -x+1/2, y'
'-z+1/2, x+1/2, -y'
'y+1/2, z+1/2, x'
'-y+1/2, z+1/2, -x'
'y+1/2, -z+1/2, -x'
'-y+1/2, -z+1/2, x'
'y+1/2, x+1/2, -z'
'-y+1/2, -x+1/2, -z'
'y+1/2, -x+1/2, z'
'-y+1/2, x+1/2, z'
'x+1/2, z+1/2, -y'
'-x+1/2, z+1/2, y'
'-x+1/2, -z+1/2, -y'
'x+1/2, -z+1/2, y'
'z+1/2, y+1/2, -x'
'z+1/2, -y+1/2, x'
'-z+1/2, y+1/2, x'
'-z+1/2, -y+1/2, -x'
'-x, -y, -z'
'x, y, -z'
'x, -y, z'
'-x, y, z'
'-z, -x, -y'
'-z, x, y'
'z, x, -y'
'z, -x, y'
'-y, -z, -x'
'y, -z, x'
'-y, z, x'
'y, z, -x'
'-y, -x, z'
'y, x, z'
'-y, x, -z'
'y, -x, -z'
'-x, -z, y'
'x, -z, -y'
'x, z, y'
'-x, z, -y'
'-z, -y, x'
'-z, y, -x'
'z, -y, -x'
'z, y, x'
'-x, -y+1/2, -z+1/2'
'x, y+1/2, -z+1/2'
'x, -y+1/2, z+1/2'
'-x, y+1/2, z+1/2'
'-z, -x+1/2, -y+1/2'
'-z, x+1/2, y+1/2'
'z, x+1/2, -y+1/2'
'z, -x+1/2, y+1/2'
'-y, -z+1/2, -x+1/2'
'y, -z+1/2, x+1/2'
'-y, z+1/2, x+1/2'
'y, z+1/2, -x+1/2'
'-y, -x+1/2, z+1/2'
'y, x+1/2, z+1/2'
'-y, x+1/2, -z+1/2'
'y, -x+1/2, -z+1/2'
'-x, -z+1/2, y+1/2'
'x, -z+1/2, -y+1/2'
'x, z+1/2, y+1/2'
'-x, z+1/2, -y+1/2'
'-z, -y+1/2, x+1/2'
'-z, y+1/2, -x+1/2'
'z, -y+1/2, -x+1/2'
'z, y+1/2, x+1/2'
'-x+1/2, -y, -z+1/2'
'x+1/2, y, -z+1/2'
'x+1/2, -y, z+1/2'
'-x+1/2, y, z+1/2'
'-z+1/2, -x, -y+1/2'
'-z+1/2, x, y+1/2'
'z+1/2, x, -y+1/2'
'z+1/2, -x, y+1/2'
'-y+1/2, -z, -x+1/2'
'y+1/2, -z, x+1/2'
'-y+1/2, z, x+1/2'
'y+1/2, z, -x+1/2'
'-y+1/2, -x, z+1/2'
'y+1/2, x, z+1/2'
'-y+1/2, x, -z+1/2'
'y+1/2, -x, -z+1/2'
'-x+1/2, -z, y+1/2'
'x+1/2, -z, -y+1/2'
'x+1/2, z, y+1/2'
'-x+1/2, z, -y+1/2'
'-z+1/2, -y, x+1/2'
'-z+1/2, y, -x+1/2'
'z+1/2, -y, -x+1/2'
'z+1/2, y, x+1/2'
'-x+1/2, -y+1/2, -z'
'x+1/2, y+1/2, -z'
'x+1/2, -y+1/2, z'
'-x+1/2, y+1/2, z'
'-z+1/2, -x+1/2, -y'
'-z+1/2, x+1/2, y'
'z+1/2, x+1/2, -y'
'z+1/2, -x+1/2, y'
'-y+1/2, -z+1/2, -x'
'y+1/2, -z+1/2, x'
'-y+1/2, z+1/2, x'
'y+1/2, z+1/2, -x'
'-y+1/2, -x+1/2, z'
'y+1/2, x+1/2, z'
'-y+1/2, x+1/2, -z'
'y+1/2, -x+1/2, -z'
'-x+1/2, -z+1/2, y'
'x+1/2, -z+1/2, -y'
'x+1/2, z+1/2, y'
'-x+1/2, z+1/2, -y'
'-z+1/2, -y+1/2, x'
'-z+1/2, y+1/2, -x'
'z+1/2, -y+1/2, -x'
'z+1/2, y+1/2, x'

loop_
_atom_site_label
_atom_site_type_symbol
_atom_site_fract_x
_atom_site_fract_y
_atom_site_fract_z
_atom_site_U_iso_or_equiv
_atom_site_adp_type
_atom_site_occupancy
_atom_site_site_symmetry_order
_atom_site_calc_flag
_atom_site_refinement_flags_posn
_atom_site_refinement_flags_adp
_atom_site_refinement_flags_occupancy
_atom_site_disorder_assembly
_atom_site_disorder_group
Cu1 Cu 0.21497(3) 0.000000 0.21497(3) 0.0214(5) Uani 1 4 d S T P . .
Mo1 Mo 0.09508(3) 0.000000 0.40492(3) 0.0435(6) Uani 0.8333 4 d S T P A 1
V1 V 0.09508(3) 0.000000 0.40492(3) 0.0435(6) Uani 0.1667 4 d S T P A 2
P1 P 0.000000 0.000000 0.500000 0.024(2) Uani 1 48 d S T P A .
C3 C 0.2026(2) 0.0684(3) 0.2974(2) 0.0303(19) Uani 1 2 d S T P . .
O1 O 0.18299(17) 0.05212(16) 0.25699(15) 0.0341(11) Uani 1 1 d D . . . .
C2 C 0.1764(2) 0.1119(3) 0.3236(2) 0.0284(18) Uani 1 2 d S T P . .
C1 C 0.1977(3) 0.1337(2) 0.3663(2) 0.0289(18) Uani 1 2 d S T P . .
H1A H 0.226629 0.119385 0.380616 0.035 Uiso 1 2 calc R U P . .
O2 O 0.1385(3) 0.000000 0.3615(3) 0.065(3) Uani 1 4 d S T P . .
O3 O 0.0505(3) -0.0505(3) 0.3795(4) 0.078(3) Uani 1 2 d S T P . .
O1W O 0.1565(3) 0.000000 0.1565(3) 0.095(5) Uani 1 4 d DS T P . .
O4 O 0.0333(4) -0.0333(4) 0.4667(4) 0.029(4) Uani 0.5 6 d S T P . .
O2W O 0.0734(7) 0.000000 0.2551(8) 0.251(9) Uiso 1 2 d DS U P . .
H2WA H 0.097174 0.021387 0.250975 0.376 Uiso 1 1 d DR U . . .
O3W O 0.1712(10) 0.0763(7) 0.0763(7) 0.283(10) Uiso 1 2 d DS U P . .
H3WA H 0.165437 0.072319 0.108355 0.425 Uiso 1 1 d DR U . . .
O4W O 0.000000 0.000000 0.000000 0.268(11) Uiso 1 48 d DS U P . .
H4WA H -0.020413 0.000000 0.020413 0.402 Uiso 0.1667 4 d DR U P . .

loop_
_atom_site_aniso_label
_atom_site_aniso_U_11
_atom_site_aniso_U_22
_atom_site_aniso_U_33
_atom_site_aniso_U_23
_atom_site_aniso_U_13
_atom_site_aniso_U_12
Cu1 0.0217(6) 0.0206(8) 0.0217(6) 0.000 -0.0026(5) 0.000
Mo1 0.0408(7) 0.0489(9) 0.0408(7) 0.000 0.0194(6) 0.000
V1 0.0408(7) 0.0489(9) 0.0408(7) 0.000 0.0194(6) 0.000
P1 0.024(2) 0.024(2) 0.024(2) 0.000 0.000 0.000
C3 0.033(3) 0.025(4) 0.033(3) 0.000(2) -0.001(4) 0.000(2)
O1 0.036(2) 0.038(2) 0.029(2) -0.0104(18) -0.0064(17) 0.0106(19)
C2 0.028(3) 0.028(4) 0.028(3) -0.005(3) -0.002(3) 0.005(3)
C1 0.025(4) 0.031(3) 0.031(3) -0.003(3) -0.006(3) 0.006(3)
O2 0.052(4) 0.089(9) 0.052(4) 0.000 0.017(5) 0.000
O3 0.078(4) 0.078(4) 0.080(6) 0.040(4) -0.040(4) -0.039(5)
O1W 0.092(7) 0.102(11) 0.092(7) 0.000 -0.077(8) 0.000
O4 0.029(4) 0.029(4) 0.029(4) -0.003(5) 0.003(5) 0.003(5)

loop_
_atom_type_symbol
_atom_type_description
_atom_type_scat_dispersion_real
_atom_type_scat_dispersion_imag
_atom_type_scat_source
C C 0.0033 0.0016 'International Tables Vol C Tables 4.2.6.8 and 6.1.1.4'
H H 0.0000 0.0000 'International Tables Vol C Tables 4.2.6.8 and 6.1.1.4'
V V 0.3005 0.5294 'International Tables Vol C Tables 4.2.6.8 and 6.1.1.4'
O O 0.0106 0.0060 'International Tables Vol C Tables 4.2.6.8 and 6.1.1.4'
P P 0.1023 0.0942 'International Tables Vol C Tables 4.2.6.8 and 6.1.1.4'
Mo Mo -1.6832 0.6857 'International Tables Vol C Tables 4.2.6.8 and 6.1.1.4'
Cu Cu 0.3201 1.2651 'International Tables Vol C Tables 4.2.6.8 and 6.1.1.4'

loop_
_geom_angle_atom_site_label_1
_geom_angle_atom_site_label_2
_geom_angle_atom_site_label_3
_geom_angle
_geom_angle_site_symmetry_1
_geom_angle_site_symmetry_3
_geom_angle_publ_flag
O1 Cu1 O1 89.7(3) . 120 ?
O1 Cu1 O1 169.0(3) . 22 ?
O1 Cu1 O1 89.3(3) 120 22 ?
O1 Cu1 O1 89.3(3) . 99 ?
O1 Cu1 O1 169.0(3) 120 99 ?
O1 Cu1 O1 89.7(3) 22 99 ?
O1 Cu1 O1W 95.49(13) . . ?
O1 Cu1 O1W 95.49(13) 120 . ?
O1 Cu1 O1W 95.49(13) 22 . ?
O1 Cu1 O1W 95.49(13) 99 . ?
O1 Cu1 Cu1 84.51(13) . 145 ?
O1 Cu1 Cu1 84.51(13) 120 145 ?
O1 Cu1 Cu1 84.51(13) 22 145 ?
O1 Cu1 Cu1 84.51(13) 99 145 ?
O1W Cu1 Cu1 180.0(3) . 145 ?
O2 Mo1 O3 100.9(3) . 150 ?
O2 Mo1 O3 100.9(3) . 55 ?
O3 Mo1 O3 89.0(5) 150 55 ?
O2 Mo1 O3 100.9(3) . 99 ?
O3 Mo1 O3 86.9(5) 150 99 ?
O3 Mo1 O3 158.2(7) 55 99 ?
O2 Mo1 O3 100.9(3) . . ?
O3 Mo1 O3 158.2(7) 150 . ?
O3 Mo1 O3 86.9(5) 55 . ?
O3 Mo1 O3 89.0(5) 99 . ?
O2 Mo1 O4 159.2(4) . 99 ?
O3 Mo1 O4 64.8(4) 150 99 ?
O3 Mo1 O4 94.2(4) 55 99 ?
O3 Mo1 O4 64.8(4) 99 99 ?
O3 Mo1 O4 94.2(4) . 99 ?
O2 Mo1 O4 159.2(4) . . ?
O3 Mo1 O4 94.2(4) 150 . ?
O3 Mo1 O4 64.8(4) 55 . ?
O3 Mo1 O4 94.2(4) 99 . ?
O3 Mo1 O4 64.8(4) . . ?
O4 Mo1 O4 41.7(7) 99 . ?
O2 V1 O3 100.9(3) . 150 ?
O2 V1 O3 100.9(3) . 55 ?
O3 V1 O3 89.0(5) 150 55 ?
O2 V1 O3 100.9(3) . 99 ?
O3 V1 O3 86.9(5) 150 99 ?
O3 V1 O3 158.2(7) 55 99 ?
O2 V1 O3 100.9(3) . . ?
O3 V1 O3 158.2(7) 150 . ?
O3 V1 O3 86.9(5) 55 . ?
O3 V1 O3 89.0(5) 99 . ?
O2 V1 O4 159.2(4) . 99 ?
O3 V1 O4 64.8(4) 150 99 ?
O3 V1 O4 94.2(4) 55 99 ?
O3 V1 O4 64.8(4) 99 99 ?
O3 V1 O4 94.2(4) . 99 ?
O2 V1 O4 159.2(4) . . ?
O3 V1 O4 94.2(4) 150 . ?
O3 V1 O4 64.8(4) 55 . ?
O3 V1 O4 94.2(4) 99 . ?
O3 V1 O4 64.8(4) . . ?
O4 V1 O4 41.7(7) 99 . ?
O4 P1 O4 70.529(5) . 100 ?
O4 P1 O4 109.471(6) . 4_556 ?
O4 P1 O4 180(2) 100 4_556 ?
O4 P1 O4 180.0(13) . 97_556 ?
O4 P1 O4 109.471(1) 100 97_556 ?
O4 P1 O4 70.5 4_556 97_556 ?
O4 P1 O4 70.529(1) . 98_556 ?
O4 P1 O4 109.471(1) 100 98_556 ?
O4 P1 O4 70.529(1) 4_556 98_556 ?
O4 P1 O4 109.471(1) 97_556 98_556 ?
O4 P1 O4 109.471(1) . 2 ?
O4 P1 O4 70.529(2) 100 2 ?
O4 P1 O4 109.471(5) 4_556 2 ?
O4 P1 O4 70.529(1) 97_556 2 ?
O4 P1 O4 180.0(7) 98_556 2 ?
O4 P1 O4 109.471(2) . 3_556 ?
O4 P1 O4 70.529(5) 100 3_556 ?
O4 P1 O4 109.471(1) 4_556 3_556 ?
O4 P1 O4 70.529(5) 97_556 3_556 ?
O4 P1 O4 70.529(5) 98_556 3_556 ?
O4 P1 O4 109.471(2) 2 3_556 ?
O4 P1 O4 70.529(3) . 99 ?
O4 P1 O4 109.471(3) 100 99 ?
O4 P1 O4 70.529(3) 4_556 99 ?
O4 P1 O4 109.471(6) 97_556 99 ?
O4 P1 O4 109.471(6) 98_556 99 ?
O4 P1 O4 70.529(3) 2 99 ?
O4 P1 O4 180(2) 3_556 99 ?
O1 C3 O1 125.3(8) 166 . ?
O1 C3 C2 117.3(4) 166 . ?
O1 C3 C2 117.3(4) . . ?
C3 O1 Cu1 122.8(5) . . ?
C1 C2 C1 119.3(8) . 35 ?
C1 C2 C3 120.2(4) . . ?
C1 C2 C3 120.2(4) 35 . ?
C2 C1 C2 120.7(8) 56 . ?
C2 C1 H1A 119.7 56 . ?
C2 C1 H1A 119.7 . . ?
Mo1 O3 Mo1 138.1(6) 34_545 . ?
P1 O4 O4 54.739(2) . 100 ?
P1 O4 O4 54.739(3) . 99 ?
O4 O4 O4 90.005(2) 100 99 ?
P1 O4 O4 54.739(2) . 98_556 ?
O4 O4 O4 90.005(2) 100 98_556 ?
O4 O4 O4 90.005(2) 99 98_556 ?
P1 O4 Mo1 123.9(4) . 34_545 ?
O4 O4 Mo1 69.2(4) 100 34_545 ?
O4 O4 Mo1 131.36(12) 99 34_545 ?
O4 O4 Mo1 131.36(12) 98_556 34_545 ?
P1 O4 Mo1 123.9(4) . 149 ?
O4 O4 Mo1 131.36(12) 100 149 ?
O4 O4 Mo1 131.36(12) 99 149 ?
O4 O4 Mo1 69.2(4) 98_556 149 ?
Mo1 O4 Mo1 91.9(5) 34_545 149 ?
P1 O4 V1 123.9(4) . . ?
O4 O4 V1 131.36(12) 100 . ?
O4 O4 V1 69.2(4) 99 . ?
O4 O4 V1 131.36(12) 98_556 . ?
P1 O4 Mo1 123.9(4) . . ?
O4 O4 Mo1 131.36(12) 100 . ?
O4 O4 Mo1 69.2(4) 99 . ?
O4 O4 Mo1 131.36(12) 98_556 . ?
Mo1 O4 Mo1 91.9(5) 34_545 . ?
Mo1 O4 Mo1 91.9(5) 149 . ?
H2WA O2W H2WA 83.1 . 99 ?
H3WA O3W H3WA 101.8 . 115 ?
H4WA O4W H4WA 180.0 . 97 ?
H4WA O4W H4WA 90.0 . 2 ?
H4WA O4W H4WA 90.0 97 2 ?
H4WA O4W H4WA 90.0 . 98 ?
H4WA O4W H4WA 90.0 97 98 ?
H4WA O4W H4WA 180.0 2 98 ?
H4WA O4W H4WA 120.0 . 5 ?
H4WA O4W H4WA 60.0 97 5 ?
H4WA O4W H4WA 60.0 2 5 ?
H4WA O4W H4WA 120.0 98 5 ?
H4WA O4W H4WA 60.0 . 101 ?
H4WA O4W H4WA 120.0 97 101 ?
H4WA O4W H4WA 120.0 2 101 ?
H4WA O4W H4WA 60.0 98 101 ?
H4WA O4W H4WA 180.0 5 101 ?
H4WA O4W H4WA 120.0 . 6 ?
H4WA O4W H4WA 60.0 97 6 ?
H4WA O4W H4WA 60.0 2 6 ?
H4WA O4W H4WA 120.0 98 6 ?
H4WA O4W H4WA 90.0 5 6 ?
H4WA O4W H4WA 90.0 101 6 ?
H4WA O4W H4WA 60.0 . 102 ?
H4WA O4W H4WA 120.0 97 102 ?
H4WA O4W H4WA 120.0 2 102 ?
H4WA O4W H4WA 60.0 98 102 ?
H4WA O4W H4WA 90.0 5 102 ?
H4WA O4W H4WA 90.0 101 102 ?
H4WA O4W H4WA 180.0 6 102 ?
H4WA O4W H4WA 120.0 . 9 ?
H4WA O4W H4WA 60.0 97 9 ?
H4WA O4W H4WA 120.0 2 9 ?
H4WA O4W H4WA 60.0 98 9 ?
H4WA O4W H4WA 120.0 5 9 ?
H4WA O4W H4WA 60.0 101 9 ?
H4WA O4W H4WA 60.0 6 9 ?
H4WA O4W H4WA 120.0 102 9 ?
H4WA O4W H4WA 60.0 . 105 ?
H4WA O4W H4WA 120.0 97 105 ?
H4WA O4W H4WA 60.0 2 105 ?
H4WA O4W H4WA 120.0 98 105 ?
H4WA O4W H4WA 60.0 5 105 ?
H4WA O4W H4WA 120.0 101 105 ?
H4WA O4W H4WA 120.0 6 105 ?
H4WA O4W H4WA 60.0 102 105 ?
H4WA O4W H4WA 180.0 9 105 ?
H4WA O4W H4WA 60.0 . 10 ?
H4WA O4W H4WA 120.0 97 10 ?
H4WA O4W H4WA 60.0 2 10 ?
H4WA O4W H4WA 120.0 98 10 ?
H4WA O4W H4WA 120.0 5 10 ?
H4WA O4W H4WA 60.0 101 10 ?
H4WA O4W H4WA 60.0 6 10 ?
H4WA O4W H4WA 120.0 102 10 ?
H4WA O4W H4WA 90.0 9 10 ?
H4WA O4W H4WA 90.0 105 10 ?
H4WA O4W H4WA 120.0 . 106 ?
H4WA O4W H4WA 60.0 97 106 ?
H4WA O4W H4WA 120.0 2 106 ?
H4WA O4W H4WA 60.0 98 106 ?
H4WA O4W H4WA 60.0 5 106 ?
H4WA O4W H4WA 120.0 101 106 ?
H4WA O4W H4WA 120.0 6 106 ?
H4WA O4W H4WA 60.0 102 106 ?
H4WA O4W H4WA 90.0 9 106 ?
H4WA O4W H4WA 90.0 105 106 ?
H4WA O4W H4WA 180.0 10 106 ?
H4WA O4W H4WA 120.0 . 13 ?
H4WA O4W H4WA 60.0 97 13 ?
H4WA O4W H4WA 120.0 2 13 ?
H4WA O4W H4WA 60.0 98 13 ?
H4WA O4W H4WA 60.0 5 13 ?
H4WA O4W H4WA 120.0 101 13 ?
H4WA O4W H4WA 120.0 6 13 ?
H4WA O4W H4WA 60.0 102 13 ?
H4WA O4W H4WA 90.0 9 13 ?
H4WA O4W H4WA 90.0 105 13 ?
H4WA O4W H4WA 180.0 10 13 ?
H4WA O4W H4WA 0.0 106 13 ?
H4WA O4W H4WA 60.0 . 109 ?
H4WA O4W H4WA 120.0 97 109 ?
H4WA O4W H4WA 60.0 2 109 ?
H4WA O4W H4WA 120.0 98 109 ?
H4WA O4W H4WA 120.0 5 109 ?
H4WA O4W H4WA 60.0 101 109 ?
H4WA O4W H4WA 60.0 6 109 ?
H4WA O4W H4WA 120.0 102 109 ?
H4WA O4W H4WA 90.0 9 109 ?
H4WA O4W H4WA 90.0 105 109 ?
H4WA O4W H4WA 0.0 10 109 ?
H4WA O4W H4WA 180.0 106 109 ?
H4WA O4W H4WA 180.0 13 109 ?
H4WA O4W H4WA 120.0 . 14 ?
H4WA O4W H4WA 60.0 97 14 ?
H4WA O4W H4WA 120.0 2 14 ?
H4WA O4W H4WA 60.0 98 14 ?
H4WA O4W H4WA 120.0 5 14 ?
H4WA O4W H4WA 60.0 101 14 ?
H4WA O4W H4WA 60.0 6 14 ?
H4WA O4W H4WA 120.0 102 14 ?
H4WA O4W H4WA 0.0 9 14 ?
H4WA O4W H4WA 180.0 105 14 ?
H4WA O4W H4WA 90.0 10 14 ?
H4WA O4W H4WA 90.0 106 14 ?
H4WA O4W H4WA 90.0 13 14 ?
H4WA O4W H4WA 90.0 109 14 ?
H4WA O4W H4WA 60.0 . 110 ?
H4WA O4W H4WA 120.0 97 110 ?
H4WA O4W H4WA 60.0 2 110 ?
H4WA O4W H4WA 120.0 98 110 ?
H4WA O4W H4WA 60.0 5 110 ?
H4WA O4W H4WA 120.0 101 110 ?
H4WA O4W H4WA 120.0 6 110 ?
H4WA O4W H4WA 60.0 102 110 ?
H4WA O4W H4WA 180.0 9 110 ?
H4WA O4W H4WA 0.0 105 110 ?
H4WA O4W H4WA 90.0 10 110 ?
H4WA O4W H4WA 90.0 106 110 ?
H4WA O4W H4WA 90.0 13 110 ?
H4WA O4W H4WA 90.0 109 110 ?
H4WA O4W H4WA 180.0 14 110 ?
H4WA O4W H4WA 60.0 . 17 ?
H4WA O4W H4WA 120.0 97 17 ?
H4WA O4W H4WA 120.0 2 17 ?
H4WA O4W H4WA 60.0 98 17 ?
H4WA O4W H4WA 180.0 5 17 ?
H4WA O4W H4WA 0.0 101 17 ?
H4WA O4W H4WA 90.0 6 17 ?
H4WA O4W H4WA 90.0 102 17 ?
H4WA O4W H4WA 60.0 9 17 ?
H4WA O4W H4WA 120.0 105 17 ?
H4WA O4W H4WA 60.0 10 17 ?
H4WA O4W H4WA 120.0 106 17 ?
H4WA O4W H4WA 120.0 13 17 ?
H4WA O4W H4WA 60.0 109 17 ?
H4WA O4W H4WA 60.0 14 17 ?
H4WA O4W H4WA 120.0 110 17 ?
H4WA O4W H4WA 120.0 . 113 ?
H4WA O4W H4WA 60.0 97 113 ?
H4WA O4W H4WA 60.0 2 113 ?
H4WA O4W H4WA 120.0 98 113 ?
H4WA O4W H4WA 0.0 5 113 ?
H4WA O4W H4WA 180.0 101 113 ?
H4WA O4W H4WA 90.0 6 113 ?
H4WA O4W H4WA 90.0 102 113 ?
H4WA O4W H4WA 120.0 9 113 ?
H4WA O4W H4WA 60.0 105 113 ?
H4WA O4W H4WA 120.0 10 113 ?
H4WA O4W H4WA 60.0 106 113 ?
H4WA O4W H4WA 60.0 13 113 ?
H4WA O4W H4WA 120.0 109 113 ?
H4WA O4W H4WA 120.0 14 113 ?
H4WA O4W H4WA 60.0 110 113 ?
H4WA O4W H4WA 180.0 17 113 ?
H4WA O4W H4WA 120.0 . 18 ?
H4WA O4W H4WA 60.0 97 18 ?
H4WA O4W H4WA 60.0 2 18 ?
H4WA O4W H4WA 120.0 98 18 ?
H4WA O4W H4WA 90.0 5 18 ?
H4WA O4W H4WA 90.0 101 18 ?
H4WA O4W H4WA 0.0 6 18 ?
H4WA O4W H4WA 180.0 102 18 ?
H4WA O4W H4WA 60.0 9 18 ?
H4WA O4W H4WA 120.0 105 18 ?
H4WA O4W H4WA 60.0 10 18 ?
H4WA O4W H4WA 120.0 106 18 ?
H4WA O4W H4WA 120.0 13 18 ?
H4WA O4W H4WA 60.0 109 18 ?
H4WA O4W H4WA 60.0 14 18 ?
H4WA O4W H4WA 120.0 110 18 ?
H4WA O4W H4WA 90.0 17 18 ?
H4WA O4W H4WA 90.0 113 18 ?
H4WA O4W H4WA 60.0 . 114 ?
H4WA O4W H4WA 120.0 97 114 ?
H4WA O4W H4WA 120.0 2 114 ?
H4WA O4W H4WA 60.0 98 114 ?
H4WA O4W H4WA 90.0 5 114 ?
H4WA O4W H4WA 90.0 101 114 ?
H4WA O4W H4WA 180.0 6 114 ?
H4WA O4W H4WA 0.0 102 114 ?
H4WA O4W H4WA 120.0 9 114 ?
H4WA O4W H4WA 60.0 105 114 ?
H4WA O4W H4WA 120.0 10 114 ?
H4WA O4W H4WA 60.0 106 114 ?
H4WA O4W H4WA 60.0 13 114 ?
H4WA O4W H4WA 120.0 109 114 ?
H4WA O4W H4WA 120.0 14 114 ?
H4WA O4W H4WA 60.0 110 114 ?
H4WA O4W H4WA 90.0 17 114 ?
H4WA O4W H4WA 90.0 113 114 ?
H4WA O4W H4WA 180.0 18 114 ?
H4WA O4W H4WA 90.0 . 21 ?
H4WA O4W H4WA 90.0 97 21 ?
H4WA O4W H4WA 0.0 2 21 ?
H4WA O4W H4WA 180.0 98 21 ?
H4WA O4W H4WA 60.0 5 21 ?
H4WA O4W H4WA 120.0 101 21 ?
H4WA O4W H4WA 60.0 6 21 ?
H4WA O4W H4WA 120.0 102 21 ?
H4WA O4W H4WA 120.0 9 21 ?
H4WA O4W H4WA 60.0 105 21 ?
H4WA O4W H4WA 60.0 10 21 ?
H4WA O4W H4WA 120.0 106 21 ?
H4WA O4W H4WA 120.0 13 21 ?
H4WA O4W H4WA 60.0 109 21 ?
H4WA O4W H4WA 120.0 14 21 ?
H4WA O4W H4WA 60.0 110 21 ?
H4WA O4W H4WA 120.0 17 21 ?
H4WA O4W H4WA 60.0 113 21 ?
H4WA O4W H4WA 60.0 18 21 ?
H4WA O4W H4WA 120.0 114 21 ?
H4WA O4W H4WA 90.0 . 117 ?
H4WA O4W H4WA 90.0 97 117 ?
H4WA O4W H4WA 180.0 2 117 ?
H4WA O4W H4WA 0.0 98 117 ?
H4WA O4W H4WA 120.0 5 117 ?
H4WA O4W H4WA 60.0 101 117 ?
H4WA O4W H4WA 120.0 6 117 ?
H4WA O4W H4WA 60.0 102 117 ?
H4WA O4W H4WA 60.0 9 117 ?
H4WA O4W H4WA 120.0 105 117 ?
H4WA O4W H4WA 120.0 10 117 ?
H4WA O4W H4WA 60.0 106 117 ?
H4WA O4W H4WA 60.0 13 117 ?
H4WA O4W H4WA 120.0 109 117 ?
H4WA O4W H4WA 60.0 14 117 ?
H4WA O4W H4WA 120.0 110 117 ?
H4WA O4W H4WA 60.0 17 117 ?
H4WA O4W H4WA 120.0 113 117 ?
H4WA O4W H4WA 120.0 18 117 ?
H4WA O4W H4WA 60.0 114 117 ?
H4WA O4W H4WA 180.0 21 117 ?
H4WA O4W H4WA 180.0 . 22 ?
H4WA O4W H4WA 0.0 97 22 ?
H4WA O4W H4WA 90.0 2 22 ?
H4WA O4W H4WA 90.0 98 22 ?
H4WA O4W H4WA 60.0 5 22 ?
H4WA O4W H4WA 120.0 101 22 ?
H4WA O4W H4WA 60.0 6 22 ?
H4WA O4W H4WA 120.0 102 22 ?
H4WA O4W H4WA 60.0 9 22 ?
H4WA O4W H4WA 120.0 105 22 ?
H4WA O4W H4WA 120.0 10 22 ?
H4WA O4W H4WA 60.0 106 22 ?
H4WA O4W H4WA 60.0 13 22 ?
H4WA O4W H4WA 120.0 109 22 ?
H4WA O4W H4WA 60.0 14 22 ?
H4WA O4W H4WA 120.0 110 22 ?
H4WA O4W H4WA 120.0 17 22 ?
H4WA O4W H4WA 60.0 113 22 ?
H4WA O4W H4WA 60.0 18 22 ?
H4WA O4W H4WA 120.0 114 22 ?
H4WA O4W H4WA 90.0 21 22 ?
H4WA O4W H4WA 90.0 117 22 ?
H4WA O4W H4WA 0.0 . 118 ?
H4WA O4W H4WA 180.0 97 118 ?
H4WA O4W H4WA 90.0 2 118 ?
H4WA O4W H4WA 90.0 98 118 ?
H4WA O4W H4WA 120.0 5 118 ?
H4WA O4W H4WA 60.0 101 118 ?
H4WA O4W H4WA 120.0 6 118 ?
H4WA O4W H4WA 60.0 102 118 ?
H4WA O4W H4WA 120.0 9 118 ?
H4WA O4W H4WA 60.0 105 118 ?
H4WA O4W H4WA 60.0 10 118 ?
H4WA O4W H4WA 120.0 106 118 ?
H4WA O4W H4WA 120.0 13 118 ?
H4WA O4W H4WA 60.0 109 118 ?
H4WA O4W H4WA 120.0 14 118 ?
H4WA O4W H4WA 60.0 110 118 ?
H4WA O4W H4WA 60.0 17 118 ?
H4WA O4W H4WA 120.0 113 118 ?
H4WA O4W H4WA 120.0 18 118 ?
H4WA O4W H4WA 60.0 114 118 ?
H4WA O4W H4WA 90.0 21 118 ?
H4WA O4W H4WA 90.0 117 118 ?
H4WA O4W H4WA 180.0 22 118 ?

loop_
_geom_bond_atom_site_label_1
_geom_bond_atom_site_label_2
_geom_bond_distance
_geom_bond_site_symmetry_2
_geom_bond_publ_flag
Cu1 O1 1.956(4) . ?
Cu1 O1 1.956(4) 120 ?
Cu1 O1 1.956(4) 22 ?
Cu1 O1 1.956(4) 99 ?
Cu1 O1W 2.179(10) . ?
Cu1 Cu1 2.612(3) 145 ?
Mo1 O2 1.617(10) . ?
Mo1 O3 1.898(4) 150 ?
Mo1 O3 1.898(4) 55 ?
Mo1 O3 1.898(4) 99 ?
Mo1 O3 1.898(4) . ?
Mo1 O4 2.465(11) 99 ?
Mo1 O4 2.465(11) . ?
V1 O2 1.617(10) . ?
V1 O3 1.898(4) 150 ?
V1 O3 1.898(4) 55 ?
V1 O3 1.898(4) 99 ?
V1 O3 1.898(4) . ?
V1 O4 2.465(11) 99 ?
V1 O4 2.465(11) . ?
P1 O4 1.519(19) . ?
P1 O4 1.520(19) 100 ?
P1 O4 1.520(19) 4_556 ?
P1 O4 1.520(19) 97_556 ?
P1 O4 1.520(19) 98_556 ?
P1 O4 1.520(19) 2 ?
P1 O4 1.520(19) 3_556 ?
P1 O4 1.520(19) 99 ?
C3 O1 1.259(5) 166 ?
C3 O1 1.259(5) . ?
C3 C2 1.507(11) . ?
C2 C1 1.383(6) . ?
C2 C1 1.383(6) 35 ?
C1 H1A 0.9300 . ?
O4 O4 1.75(2) 100 ?
O4 O4 1.75(2) 99 ?
O4 O4 1.75(2) 98_556 ?
O2W H2WA 0.8500 . ?
O2W H2WA 0.8500 99 ?
O3W H3WA 0.8658 . ?
O3W H3WA 0.8657 115 ?
O4W H4WA 0.7610 . ?
O4W H4WA 0.7611 97 ?
O4W H4WA 0.7611 2 ?
O4W H4WA 0.7611 98 ?
O4W H4WA 0.7611 5 ?
O4W H4WA 0.7611 101 ?
O4W H4WA 0.7611 6 ?
O4W H4WA 0.7611 102 ?
O4W H4WA 0.7611 9 ?
O4W H4WA 0.7611 105 ?
O4W H4WA 0.7611 10 ?
O4W H4WA 0.7611 106 ?
O4W H4WA 0.7611 13 ?
O4W H4WA 0.7611 109 ?
O4W H4WA 0.7611 14 ?
O4W H4WA 0.7611 110 ?
O4W H4WA 0.7611 17 ?
O4W H4WA 0.7611 113 ?
O4W H4WA 0.7611 18 ?
O4W H4WA 0.7611 114 ?
O4W H4WA 0.7611 21 ?
O4W H4WA 0.7611 117 ?
O4W H4WA 0.7611 22 ?
O4W H4WA 0.7611 118 ?
